data_7038053
loop_
_publ_author_name
'Li, Hongfeng'
'Chen, Peng'
'Sun, Wenbin'
'Zhang, Lei'
'Yan, Pengfei'

_publ_section_title
;
 Solvent triggered structural diversity of triple-stranded helicates:
 single molecular magnets.
;
_journal_issue 7
_journal_name_full 'Dalton transactions (Cambridge, England : 2003)'
_journal_page_first 3175
_journal_page_last 3181
_journal_paper_doi 10.1039/c5dt04608d
_journal_volume 45
_journal_year 2016
_chemical_formula_sum 'C68 H50 Dy2 F18 O16'
_chemical_formula_weight 1790.08
_space_group_crystal_system triclinic
_space_group_IT_number 2
_space_group_name_Hall '-P 1'
_space_group_name_H-M_alt 'P -1'
_symmetry_space_group_name_Hall '-P 1'
_symmetry_space_group_name_H-M 'P -1'
_atom_sites_solution_hydrogens mixed
_audit_creation_method SHELXL-2014/7
_audit_update_record
;
2015-12-18 deposited with the CCDC.
2015-12-30 downloaded from the CCDC.
;
_cell_angle_alpha 94.042(2)
_cell_angle_beta 101.496(3)
_cell_angle_gamma 103.186(3)
_cell_formula_units_Z 2
_cell_length_a 10.9663(4)
_cell_length_b 17.7641(4)
_cell_length_c 18.9915(6)
_cell_measurement_reflns_used 13767
_cell_measurement_temperature 150
_cell_measurement_theta_max 28.9937
_cell_measurement_theta_min 2.9437
_cell_volume 3503.7(2)
_computing_cell_refinement 'CrysAlis PRO (Agilent, 2011)'
_computing_data_collection 'CrysAlis PRO (Agilent, 2011)'
_computing_data_reduction 'CrysAlis PRO (Agilent, 2011)'
_computing_molecular_graphics 'Bruker SHELXTL'
_computing_publication_material 'Bruker SHELXTL'
_computing_structure_refinement 'SHELXL-2014/7 (Sheldrick, 2014)'
_computing_structure_solution 'SHELXL-2014/7 (Sheldrick, 2014)'
_diffrn_ambient_temperature 150
_diffrn_detector_area_resol_mean 16.1954
_diffrn_measured_fraction_theta_full 0.997
_diffrn_measured_fraction_theta_max 0.846
_diffrn_measurement_device_type 'Xcalibur, Eos'
_diffrn_measurement_method 'phi and omega scans'
_diffrn_radiation_monochromator graphite
_diffrn_radiation_type MoK\a
_diffrn_radiation_wavelength 0.71073
_diffrn_reflns_av_R_equivalents 0.0282
_diffrn_reflns_av_unetI/netI 0.0512
_diffrn_reflns_laue_measured_fraction_full 0.997
_diffrn_reflns_laue_measured_fraction_max 0.846
_diffrn_reflns_limit_h_max 14
_diffrn_reflns_limit_h_min -12
_diffrn_reflns_limit_k_max 24
_diffrn_reflns_limit_k_min -23
_diffrn_reflns_limit_l_max 24
_diffrn_reflns_limit_l_min -24
_diffrn_reflns_number 31716
_diffrn_reflns_point_group_measured_fraction_full 0.997
_diffrn_reflns_point_group_measured_fraction_max 0.846
_diffrn_reflns_theta_full 26.000
_diffrn_reflns_theta_max 29.058
_diffrn_reflns_theta_min 2.950
_diffrn_source 'Enhance (Mo) X-ray Source'
_exptl_absorpt_coefficient_mu 2.230
_exptl_absorpt_correction_T_max 0.684
_exptl_absorpt_correction_T_min 0.607
_exptl_absorpt_correction_type multi-scan
_exptl_absorpt_process_details
;
CrysAlisPro, Agilent Technologies,
Version 1.171.36.20 (release 27-06-2012 CrysAlis171 .NET)
(compiled Jul 11 2012,15:38:31)
Empirical absorption correction using spherical harmonics,
 implemented in SCALE3 ABSPACK scaling algorithm.
;
_exptl_crystal_colour colorless
_exptl_crystal_density_diffrn 1.697
_exptl_crystal_description block
_exptl_crystal_F_000 1760
_exptl_crystal_size_max 0.230
_exptl_crystal_size_mid 0.190
_exptl_crystal_size_min 0.170
_refine_diff_density_max 1.968
_refine_diff_density_min -0.976
_refine_diff_density_rms 0.133
_refine_ls_extinction_method none
_refine_ls_goodness_of_fit_ref 1.123
_refine_ls_hydrogen_treatment constr
_refine_ls_matrix_type full
_refine_ls_number_parameters 953
_refine_ls_number_reflns 15839
_refine_ls_number_restraints 98
_refine_ls_restrained_S_all 1.133
_refine_ls_R_factor_all 0.0770
_refine_ls_R_factor_gt 0.0569
_refine_ls_shift/su_max 0.001
_refine_ls_shift/su_mean 0.000
_refine_ls_structure_factor_coef Fsqd
_refine_ls_weighting_details 'w=1/[\s^2^(Fo^2^)+(0.0026P)^2^+33.5230P] where P=(Fo^2^+2Fc^2^)/3'
_refine_ls_weighting_scheme calc
_refine_ls_wR_factor_gt 0.1263
_refine_ls_wR_factor_ref 0.1349
_reflns_Friedel_coverage 0.000
_reflns_number_gt 12213
_reflns_number_total 15839
_reflns_threshold_expression 'I > 2\s(I)'
_cod_data_source_file c5dt04608d2.cif
_cod_data_source_block 2
_cod_depositor_comments 'Adding full bibliography for 7038052--7038054.cif.'
_cod_original_cell_volume 3503.69(19)
_cod_database_code 7038053
_shelx_shelxl_version_number 2014/7
_shelx_space_group_comment
;
The symmetry employed for this shelxl refinement is uniquely defined
by the following loop, which should always be used as a source of
symmetry information in preference to the above space-group names.
They are only intended as comments.
;

loop_
_space_group_symop_operation_xyz
'x, y, z'
'-x, -y, -z'

loop_
_atom_site_label
_atom_site_type_symbol
_atom_site_fract_x
_atom_site_fract_y
_atom_site_fract_z
_atom_site_U_iso_or_equiv
_atom_site_adp_type
_atom_site_occupancy
_atom_site_site_symmetry_order
_atom_site_calc_flag
_atom_site_refinement_flags_posn
_atom_site_refinement_flags_adp
_atom_site_refinement_flags_occupancy
_atom_site_disorder_assembly
_atom_site_disorder_group
O1 O 0.3926(6) 0.1271(3) 0.1173(4) 0.0601(18) Uani 1 1 d . . . . .
O2 O 0.5504(5) 0.2512(3) 0.2131(3) 0.0432(13) Uani 1 1 d . . . . .
O3 O 0.6286(6) 0.7244(3) 0.3944(3) 0.0462(14) Uani 1 1 d . . . . .
O4 O 0.6796(5) 0.8642(3) 0.4778(3) 0.0458(14) Uani 1 1 d . . . . .
O5 O 0.7557(5) 0.1995(3) 0.1723(3) 0.0431(13) Uani 1 1 d . . . . .
O6 O 0.7065(5) 0.3352(3) 0.1232(3) 0.0371(12) Uani 1 1 d . . . . .
O7 O 0.5157(5) 0.7746(3) 0.2634(3) 0.0364(12) Uani 1 1 d . . . . .
O8 O 0.3251(5) 0.8361(3) 0.3012(3) 0.0488(15) Uani 1 1 d . . . . .
O9 O 0.4399(5) 0.1868(3) -0.0191(3) 0.0438(13) Uani 1 1 d . . . . .
O10 O 0.4332(5) 0.2986(3) 0.0877(3) 0.0448(14) Uani 1 1 d . . . . .
O11 O 0.3693(6) 0.6910(3) 0.3509(3) 0.0470(14) Uani 1 1 d . . . . .
O12 O 0.3921(5) 0.7985(3) 0.4672(3) 0.0447(13) Uani 1 1 d . . . . .
O13 O 0.7269(6) 0.2131(4) 0.0130(3) 0.0530(15) Uani 1 1 d . . . . .
O14 O 0.5958(6) 0.0816(3) 0.0625(3) 0.0562(16) Uani 1 1 d . . . . .
O15 O 0.6619(7) 0.9196(4) 0.3385(4) 0.0678(19) Uani 1 1 d . . . . .
O16 O 0.4829(7) 0.9505(3) 0.4091(4) 0.0649(19) Uani 1 1 d . . . . .
Dy1 Dy 0.50582(3) 0.81695(2) 0.37838(2) 0.03453(10) Uani 1 1 d . . . . .
Dy2 Dy 0.56834(3) 0.21366(2) 0.09644(2) 0.03410(10) Uani 1 1 d . . . . .
C2 C 0.3189(9) 0.1323(6) 0.1607(6) 0.068(3) Uani 1 1 d D . . . .
C3 C 0.3424(10) 0.1860(5) 0.2210(6) 0.067(3) Uani 1 1 d . . . . .
H3 H 0.2749 0.1814 0.2445 0.080 Uiso 1 1 d R U . . .
C4 C 0.4591(8) 0.2430(4) 0.2454(4) 0.0415(18) Uani 1 1 d . . . . .
C5 C 0.4772(8) 0.3001(4) 0.3117(4) 0.0378(17) Uani 1 1 d . . . . .
C6 C 0.4079(8) 0.2831(5) 0.3638(5) 0.049(2) Uani 1 1 d . . . . .
H6 H 0.3487 0.2354 0.3593 0.059 Uiso 1 1 calc R U . . .
C7 C 0.4272(8) 0.3382(6) 0.4236(5) 0.057(3) Uani 1 1 d . . . . .
H7 H 0.3796 0.3277 0.4587 0.069 Uiso 1 1 calc R U . . .
C8 C 0.5150(8) 0.4068(5) 0.4303(5) 0.046(2) Uani 1 1 d . . . . .
H8 H 0.5273 0.4425 0.4709 0.056 Uiso 1 1 calc R U . . .
C9 C 0.5867(7) 0.4259(4) 0.3801(4) 0.0375(17) Uani 1 1 d . . . . .
C10 C 0.5674(7) 0.3703(4) 0.3195(4) 0.0377(17) Uani 1 1 d . . . . .
H10 H 0.6156 0.3809 0.2846 0.045 Uiso 1 1 calc R U . . .
C11 C 0.6890(8) 0.4993(4) 0.3926(4) 0.0391(17) Uani 1 1 d . . . . .
C12 C 0.8170(8) 0.4954(5) 0.4007(5) 0.055(2) Uani 1 1 d . . . . .
H12 H 0.8358 0.4474 0.3931 0.066 Uiso 1 1 calc R U . . .
C13 C 0.9147(9) 0.5616(6) 0.4196(6) 0.068(3) Uani 1 1 d . . . . .
H13 H 0.9992 0.5578 0.4248 0.082 Uiso 1 1 calc R U . . .
C14 C 0.8903(8) 0.6345(5) 0.4314(6) 0.060(3) Uani 1 1 d . . . . .
H14 H 0.9577 0.6789 0.4454 0.072 Uiso 1 1 calc R U . . .
C15 C 0.7640(8) 0.6400(4) 0.4217(4) 0.0408(18) Uani 1 1 d . . . . .
C16 C 0.6660(7) 0.5726(4) 0.4022(4) 0.0384(17) Uani 1 1 d . . . . .
H16 H 0.5814 0.5766 0.3953 0.046 Uiso 1 1 calc R U . . .
C17 C 0.7319(7) 0.7175(4) 0.4324(4) 0.0368(17) Uani 1 1 d . . . . .
C18 C 0.8165(8) 0.7774(4) 0.4849(5) 0.0436(19) Uani 1 1 d . . . . .
H18 H 0.8976 0.7721 0.5063 0.052 Uiso 1 1 calc R U . . .
C19 C 0.7791(7) 0.8429(4) 0.5041(4) 0.0330(16) Uani 1 1 d . . . . .
C20 C 0.9216(9) 0.2106(5) 0.2736(5) 0.053(2) Uani 1 1 d . . . . .
C21 C 0.8367(7) 0.2494(4) 0.2194(4) 0.0395(18) Uani 1 1 d . . . . .
C22 C 0.8581(7) 0.3286(4) 0.2278(5) 0.0408(18) Uani 1 1 d . . . . .
H22 H 0.9199 0.3572 0.2673 0.049 Uiso 1 1 calc R U . . .
C23 C 0.7897(7) 0.3686(4) 0.1787(4) 0.0352(16) Uani 1 1 d . . . . .
C24 C 0.8103(7) 0.4547(4) 0.1934(4) 0.0325(15) Uani 1 1 d . . . . .
C25 C 0.9237(8) 0.5042(5) 0.2324(5) 0.049(2) Uani 1 1 d . . . . .
H25 H 0.9930 0.4842 0.2511 0.059 Uiso 1 1 calc R U . . .
C26 C 0.9346(8) 0.5840(5) 0.2437(6) 0.061(3) Uani 1 1 d . . . . .
H26 H 1.0119 0.6171 0.2690 0.073 Uiso 1 1 calc R U . . .
C27 C 0.8319(8) 0.6140(5) 0.2179(5) 0.051(2) Uani 1 1 d . . . . .
H27 H 0.8396 0.6672 0.2271 0.061 Uiso 1 1 calc R U . . .
C28 C 0.7158(7) 0.5658(4) 0.1779(4) 0.0349(16) Uani 1 1 d . . . . .
C29 C 0.7070(7) 0.4863(4) 0.1658(4) 0.0324(15) Uani 1 1 d . . . . .
H29 H 0.6309 0.4534 0.1389 0.039 Uiso 1 1 calc R U . . .
C30 C 0.6062(7) 0.5985(4) 0.1476(4) 0.0355(16) Uani 1 1 d . . . . .
C31 C 0.5386(8) 0.5744(4) 0.0777(4) 0.0425(19) Uani 1 1 d . . . . .
H31 H 0.5601 0.5362 0.0500 0.051 Uiso 1 1 calc R U . . .
C32 C 0.4384(8) 0.6061(5) 0.0473(4) 0.044(2) Uani 1 1 d . . . . .
H32 H 0.3968 0.5913 -0.0010 0.053 Uiso 1 1 calc R U . . .
C33 C 0.4006(8) 0.6596(4) 0.0891(4) 0.0410(18) Uani 1 1 d . . . . .
H33 H 0.3307 0.6789 0.0696 0.049 Uiso 1 1 calc R U . . .
C34 C 0.4670(7) 0.6845(4) 0.1598(4) 0.0323(15) Uani 1 1 d . . . . .
C35 C 0.5699(7) 0.6541(4) 0.1894(4) 0.0344(16) Uani 1 1 d . . . . .
H35 H 0.6145 0.6708 0.2370 0.041 Uiso 1 1 calc R U . . .
C36 C 0.4311(7) 0.7410(4) 0.2087(4) 0.0334(16) Uani 1 1 d . . . . .
C37 C 0.3057(7) 0.7530(5) 0.1940(4) 0.0440(19) Uani 1 1 d . . . . .
H37 H 0.2479 0.7276 0.1518 0.053 Uiso 1 1 calc R U . . .
C38 C 0.2668(7) 0.8006(5) 0.2401(5) 0.045(2) Uani 1 1 d . . . . .
C39 C 0.1295(9) 0.8101(7) 0.2187(6) 0.065(3) Uani 1 1 d . . . . .
C40 C 0.2651(9) 0.1526(5) -0.1188(5) 0.051(2) Uani 1 1 d . . . . .
C41 C 0.3327(8) 0.2034(4) -0.0482(4) 0.0385(18) Uani 1 1 d . . . . .
C42 C 0.2798(8) 0.2572(5) -0.0208(5) 0.049(2) Uani 1 1 d . . . . .
H42 H 0.2022 0.2629 -0.0474 0.059 Uiso 1 1 calc R U . . .
C43 C 0.3337(7) 0.3050(4) 0.0450(5) 0.0405(18) Uani 1 1 d . . . . .
C44 C 0.2718(7) 0.3673(4) 0.0680(4) 0.0405(18) Uani 1 1 d . . . . .
C45 C 0.2024(8) 0.4037(5) 0.0184(5) 0.047(2) Uani 1 1 d . . . . .
H45 H 0.1893 0.3879 -0.0308 0.057 Uiso 1 1 calc R U . . .
C46 C 0.1526(9) 0.4632(6) 0.0410(5) 0.057(2) Uani 1 1 d . . . . .
H46 H 0.1084 0.4886 0.0073 0.068 Uiso 1 1 calc R U . . .
C47 C 0.1687(8) 0.4850(5) 0.1146(5) 0.048(2) Uani 1 1 d . . . . .
H47 H 0.1347 0.5252 0.1297 0.058 Uiso 1 1 calc R U . . .
C48 C 0.2339(7) 0.4485(4) 0.1660(4) 0.0373(17) Uani 1 1 d . . . . .
C49 C 0.2860(7) 0.3897(4) 0.1411(4) 0.0402(18) Uani 1 1 d . . . . .
H49 H 0.3316 0.3648 0.1747 0.048 Uiso 1 1 calc R U . . .
C50 C 0.2385(7) 0.4663(4) 0.2445(4) 0.0379(17) Uani 1 1 d . . . . .
C51 C 0.2066(8) 0.4079(5) 0.2870(5) 0.047(2) Uani 1 1 d . . . . .
H51 H 0.1890 0.3563 0.2668 0.057 Uiso 1 1 calc R U . . .
C52 C 0.1999(8) 0.4232(5) 0.3574(5) 0.048(2) Uani 1 1 d . . . . .
H52 H 0.1755 0.3824 0.3838 0.058 Uiso 1 1 calc R U . . .
C53 C 0.2297(7) 0.5003(5) 0.3898(5) 0.0427(19) Uani 1 1 d . . . . .
H53 H 0.2256 0.5110 0.4378 0.051 Uiso 1 1 calc R U . . .
C54 C 0.2655(6) 0.5606(4) 0.3497(4) 0.0346(16) Uani 1 1 d . . . . .
C55 C 0.2700(7) 0.5435(4) 0.2775(4) 0.0390(18) Uani 1 1 d . . . . .
H55 H 0.2943 0.5840 0.2508 0.047 Uiso 1 1 calc R U . . .
C56 C 0.3052(7) 0.6442(4) 0.3823(4) 0.0375(17) Uani 1 1 d . . . . .
C57 C 0.2699(7) 0.6673(5) 0.4467(5) 0.0441(19) Uani 1 1 d . . . . .
H57 H 0.2159 0.6302 0.4662 0.053 Uiso 1 1 calc R U . . .
C58 C 0.3115(7) 0.7419(5) 0.4818(4) 0.0401(18) Uani 1 1 d . . . . .
C59 C 0.2561(9) 0.7629(5) 0.5462(5) 0.051(2) Uani 1 1 d . . . . .
C60 C 0.8608(9) 0.2497(7) 0.0343(6) 0.069(3) Uani 1 1 d . . . . .
H60A H 0.9016 0.2217 0.0694 0.103 Uiso 1 1 calc R U . . .
H60B H 0.8728 0.3024 0.0550 0.103 Uiso 1 1 calc R U . . .
H60C H 0.8982 0.2495 -0.0074 0.103 Uiso 1 1 calc R U . . .
C61 C 0.6970(11) 0.1370(6) -0.0281(5) 0.068(3) Uani 1 1 d . . . . .
H61A H 0.7620 0.1343 -0.0555 0.081 Uiso 1 1 calc R U . . .
H61B H 0.6146 0.1277 -0.0619 0.081 Uiso 1 1 calc R U . . .
C62 C 0.6926(11) 0.0755(6) 0.0240(6) 0.072(3) Uani 1 1 d . . . . .
H62A H 0.6725 0.0240 -0.0026 0.086 Uiso 1 1 calc R U . . .
H62B H 0.7752 0.0842 0.0574 0.086 Uiso 1 1 calc R U . . .
C63 C 0.5928(11) 0.0275(5) 0.1148(6) 0.073(3) Uani 1 1 d . . . . .
H63A H 0.5649 -0.0247 0.0903 0.110 Uiso 1 1 calc R U . . .
H63B H 0.5343 0.0356 0.1443 0.110 Uiso 1 1 calc R U . . .
H63C H 0.6773 0.0351 0.1448 0.110 Uiso 1 1 calc R U . . .
C64 C 0.7810(12) 0.9084(8) 0.3293(7) 0.096(4) Uani 1 1 d . . . . .
H64A H 0.8143 0.9440 0.2979 0.143 Uiso 1 1 calc R U . . .
H64B H 0.7699 0.8559 0.3083 0.143 Uiso 1 1 calc R U . . .
H64C H 0.8402 0.9178 0.3755 0.143 Uiso 1 1 calc R U . . .
C65 C 0.6742(15) 0.9997(6) 0.3693(8) 0.098(5) Uani 1 1 d . . . . .
H65A H 0.7153 1.0366 0.3407 0.117 Uiso 1 1 calc R U . . .
H65B H 0.7253 1.0097 0.4185 0.117 Uiso 1 1 calc R U . . .
C66 C 0.5388(17) 1.0075(6) 0.3683(8) 0.111(6) Uani 1 1 d . . . . .
H66A H 0.5410 1.0592 0.3894 0.133 Uiso 1 1 calc R U . . .
H66B H 0.4887 0.9990 0.3189 0.133 Uiso 1 1 calc R U . . .
C67 C 0.3629(11) 0.9649(7) 0.4196(7) 0.094(5) Uani 1 1 d . . . . .
H67A H 0.3791 1.0148 0.4474 0.141 Uiso 1 1 calc R U . . .
H67B H 0.3220 0.9250 0.4448 0.141 Uiso 1 1 calc R U . . .
H67C H 0.3077 0.9644 0.3733 0.141 Uiso 1 1 calc R U . . .
C68 C 0.8738(9) 0.9048(5) 0.5635(5) 0.055(2) Uani 1 1 d . . . . .
F1 F 0.146(2) 0.0534(15) 0.1984(11) 0.118(6) Uani 0.5 1 d D U P A 1
F2 F 0.177(2) 0.0151(10) 0.0955(9) 0.110(5) Uani 0.5 1 d D U P A 1
F3 F 0.0964(19) 0.1113(12) 0.1038(11) 0.149(6) Uani 0.5 1 d D U P A 1
C1 C 0.1872(18) 0.0786(12) 0.1391(12) 0.101(5) Uani 0.5 1 d D U P A 1
F1' F 0.106(2) 0.0737(15) 0.1777(12) 0.118(6) Uani 0.5 1 d D U P A 2
F2' F 0.2202(18) 0.0007(10) 0.1389(9) 0.110(5) Uani 0.5 1 d D U P A 2
F3' F 0.1377(18) 0.0774(13) 0.0688(10) 0.149(6) Uani 0.5 1 d D U P A 2
C1' C 0.1950(18) 0.0708(12) 0.1374(12) 0.101(5) Uani 0.5 1 d D U P A 2
F4 F 0.9898(6) 0.8940(4) 0.5806(4) 0.099(2) Uani 1 1 d . U . . .
F5 F 0.8295(8) 0.9020(5) 0.6241(4) 0.110(3) Uani 1 1 d . U . . .
F6 F 0.8851(6) 0.9759(3) 0.5481(4) 0.087(2) Uani 1 1 d . . . . .
F7 F 1.0057(9) 0.1898(6) 0.2432(5) 0.137(4) Uani 1 1 d . U . . .
F8 F 0.8559(8) 0.1498(4) 0.2932(5) 0.137(4) Uani 1 1 d . . . . .
F9 F 0.9871(7) 0.2563(4) 0.3320(3) 0.088(2) Uani 1 1 d . . . . .
F10 F 0.0612(7) 0.7703(6) 0.1571(4) 0.133(4) Uani 1 1 d . U . . .
F11 F 0.1269(7) 0.8818(5) 0.2184(6) 0.144(4) Uani 1 1 d . U . . .
F12 F 0.0611(6) 0.7849(5) 0.2659(5) 0.114(3) Uani 1 1 d . U . . .
F13 F 0.1959(7) 0.0863(4) -0.1076(4) 0.092(2) Uani 1 1 d . . . . .
F14 F 0.3466(6) 0.1347(3) -0.1567(3) 0.0659(15) Uani 1 1 d . . . . .
F15 F 0.1908(7) 0.1876(4) -0.1618(3) 0.094(2) Uani 1 1 d . . . . .
F16 F 0.1838(7) 0.7021(4) 0.5678(4) 0.092(2) Uani 1 1 d . . . . .
F17 F 0.1821(7) 0.8105(4) 0.5284(4) 0.088(2) Uani 1 1 d . . . . .
F18 F 0.3455(6) 0.7996(4) 0.6028(3) 0.0755(17) Uani 1 1 d . . . . .

loop_
_atom_site_aniso_label
_atom_site_aniso_U_11
_atom_site_aniso_U_22
_atom_site_aniso_U_33
_atom_site_aniso_U_23
_atom_site_aniso_U_13
_atom_site_aniso_U_12
O1 0.067(4) 0.043(3) 0.060(4) -0.023(3) 0.024(3) -0.009(3)
O2 0.045(3) 0.045(3) 0.037(3) -0.005(2) 0.011(2) 0.009(3)
O3 0.056(4) 0.033(3) 0.047(3) -0.005(2) -0.003(3) 0.021(3)
O4 0.044(3) 0.035(3) 0.053(4) -0.010(3) 0.002(3) 0.012(2)
O5 0.051(3) 0.034(3) 0.044(3) 0.002(2) 0.003(3) 0.016(3)
O6 0.044(3) 0.031(3) 0.036(3) -0.001(2) 0.003(2) 0.015(2)
O7 0.036(3) 0.034(3) 0.035(3) -0.007(2) 0.002(2) 0.011(2)
O8 0.044(3) 0.047(3) 0.055(4) -0.015(3) 0.000(3) 0.025(3)
O9 0.047(3) 0.047(3) 0.038(3) -0.009(2) 0.003(2) 0.022(3)
O10 0.045(3) 0.052(3) 0.039(3) -0.007(3) 0.000(2) 0.027(3)
O11 0.060(4) 0.028(3) 0.047(3) -0.010(2) 0.019(3) -0.003(3)
O12 0.050(3) 0.033(3) 0.047(3) -0.011(2) 0.015(3) 0.004(2)
O13 0.060(4) 0.054(4) 0.050(4) -0.001(3) 0.013(3) 0.025(3)
O14 0.072(4) 0.034(3) 0.063(4) -0.004(3) 0.007(3) 0.023(3)
O15 0.081(5) 0.049(4) 0.058(4) 0.002(3) 0.011(4) -0.011(3)
O16 0.083(5) 0.032(3) 0.073(5) -0.010(3) 0.000(4) 0.021(3)
Dy1 0.03785(19) 0.02467(17) 0.0381(2) -0.00624(14) 0.00571(15) 0.00714(14)
Dy2 0.0394(2) 0.02834(18) 0.0347(2) -0.00389(14) 0.00530(15) 0.01347(15)
C2 0.065(6) 0.053(6) 0.078(7) -0.015(5) 0.032(6) -0.007(5)
C3 0.065(6) 0.052(5) 0.077(7) -0.029(5) 0.039(5) -0.009(5)
C4 0.049(5) 0.035(4) 0.042(5) 0.001(3) 0.012(4) 0.014(4)
C5 0.046(4) 0.030(4) 0.038(4) 0.001(3) 0.011(3) 0.011(3)
C6 0.046(5) 0.042(5) 0.057(6) 0.001(4) 0.017(4) 0.004(4)
C7 0.050(5) 0.077(7) 0.044(5) -0.015(5) 0.028(4) 0.004(5)
C8 0.060(5) 0.039(4) 0.041(5) -0.004(4) 0.016(4) 0.012(4)
C9 0.038(4) 0.036(4) 0.040(4) 0.000(3) 0.006(3) 0.016(3)
C10 0.043(4) 0.040(4) 0.034(4) 0.000(3) 0.015(3) 0.016(3)
C11 0.048(5) 0.037(4) 0.035(4) 0.003(3) 0.007(3) 0.015(3)
C12 0.043(5) 0.040(5) 0.084(7) -0.003(4) 0.015(5) 0.018(4)
C13 0.047(5) 0.050(6) 0.107(9) -0.006(6) 0.014(6) 0.016(4)
C14 0.039(5) 0.044(5) 0.095(8) -0.004(5) 0.011(5) 0.012(4)
C15 0.050(5) 0.037(4) 0.034(4) -0.001(3) 0.007(3) 0.013(4)
C16 0.035(4) 0.040(4) 0.042(4) -0.001(3) 0.007(3) 0.017(3)
C17 0.039(4) 0.035(4) 0.038(4) 0.004(3) 0.011(3) 0.011(3)
C18 0.038(4) 0.036(4) 0.053(5) -0.002(4) 0.001(4) 0.011(3)
C19 0.038(4) 0.037(4) 0.025(4) 0.000(3) 0.004(3) 0.014(3)
C20 0.060(6) 0.040(5) 0.056(6) 0.013(4) -0.003(5) 0.018(4)
C21 0.035(4) 0.039(4) 0.049(5) 0.009(4) 0.007(3) 0.017(3)
C22 0.035(4) 0.033(4) 0.051(5) 0.003(3) 0.001(3) 0.010(3)
C23 0.036(4) 0.033(4) 0.040(4) 0.000(3) 0.012(3) 0.011(3)
C24 0.034(4) 0.028(3) 0.039(4) 0.005(3) 0.011(3) 0.013(3)
C25 0.033(4) 0.040(4) 0.074(6) 0.007(4) 0.004(4) 0.013(3)
C26 0.039(5) 0.035(4) 0.095(8) -0.010(5) -0.008(5) 0.004(4)
C27 0.048(5) 0.028(4) 0.070(6) -0.005(4) 0.002(4) 0.010(4)
C28 0.037(4) 0.031(4) 0.039(4) -0.001(3) 0.007(3) 0.014(3)
C29 0.029(4) 0.036(4) 0.032(4) -0.002(3) 0.004(3) 0.012(3)
C30 0.043(4) 0.026(3) 0.038(4) -0.001(3) 0.002(3) 0.016(3)
C31 0.053(5) 0.035(4) 0.038(4) -0.008(3) 0.002(4) 0.019(4)
C32 0.058(5) 0.048(5) 0.028(4) -0.005(3) 0.003(4) 0.024(4)
C33 0.045(4) 0.040(4) 0.041(4) 0.006(3) 0.004(4) 0.020(4)
C34 0.039(4) 0.027(3) 0.031(4) -0.003(3) 0.008(3) 0.009(3)
C35 0.042(4) 0.027(3) 0.031(4) -0.001(3) 0.005(3) 0.007(3)
C36 0.043(4) 0.032(4) 0.031(4) 0.007(3) 0.012(3) 0.019(3)
C37 0.038(4) 0.050(5) 0.043(5) -0.002(4) -0.004(3) 0.020(4)
C38 0.034(4) 0.043(4) 0.059(6) 0.002(4) 0.005(4) 0.016(3)
C39 0.046(5) 0.077(7) 0.075(7) -0.004(6) 0.005(5) 0.034(5)
C40 0.049(5) 0.048(5) 0.049(5) -0.015(4) -0.008(4) 0.019(4)
C41 0.055(5) 0.024(3) 0.028(4) -0.010(3) -0.003(3) 0.009(3)
C42 0.042(4) 0.049(5) 0.053(5) -0.013(4) 0.000(4) 0.020(4)
C43 0.035(4) 0.035(4) 0.051(5) -0.004(3) 0.007(4) 0.014(3)
C44 0.038(4) 0.036(4) 0.048(5) -0.004(3) 0.008(3) 0.014(3)
C45 0.043(5) 0.054(5) 0.047(5) -0.004(4) 0.009(4) 0.022(4)
C46 0.059(6) 0.065(6) 0.055(6) 0.004(5) 0.006(4) 0.037(5)
C47 0.049(5) 0.041(4) 0.063(6) 0.002(4) 0.019(4) 0.024(4)
C48 0.032(4) 0.029(4) 0.048(5) -0.006(3) 0.005(3) 0.009(3)
C49 0.034(4) 0.034(4) 0.049(5) -0.008(3) -0.003(3) 0.015(3)
C50 0.031(4) 0.031(4) 0.050(5) -0.007(3) 0.007(3) 0.009(3)
C51 0.042(4) 0.031(4) 0.063(6) -0.008(4) 0.005(4) 0.008(3)
C52 0.054(5) 0.030(4) 0.060(6) 0.001(4) 0.015(4) 0.008(4)
C53 0.041(4) 0.039(4) 0.043(5) -0.005(4) 0.006(4) 0.006(3)
C54 0.026(3) 0.033(4) 0.043(4) -0.007(3) 0.003(3) 0.010(3)
C55 0.030(4) 0.034(4) 0.052(5) -0.002(3) 0.004(3) 0.012(3)
C56 0.030(4) 0.033(4) 0.046(5) -0.004(3) 0.002(3) 0.010(3)
C57 0.039(4) 0.036(4) 0.055(5) -0.008(4) 0.018(4) 0.002(3)
C58 0.037(4) 0.038(4) 0.043(5) -0.008(3) 0.009(3) 0.009(3)
C59 0.060(6) 0.038(4) 0.059(6) -0.004(4) 0.029(5) 0.009(4)
C60 0.050(6) 0.090(8) 0.067(7) -0.001(6) 0.021(5) 0.018(5)
C61 0.095(8) 0.061(6) 0.052(6) -0.014(5) 0.020(5) 0.033(6)
C62 0.088(8) 0.057(6) 0.082(8) -0.008(6) 0.025(6) 0.038(6)
C63 0.096(8) 0.037(5) 0.086(8) 0.014(5) 0.018(7) 0.016(5)
C64 0.083(9) 0.115(11) 0.073(8) -0.007(7) 0.039(7) -0.019(8)
C65 0.144(13) 0.037(6) 0.094(10) 0.010(6) 0.028(9) -0.018(7)
C66 0.179(16) 0.030(5) 0.104(11) 0.011(6) -0.001(11) 0.015(8)
C67 0.093(9) 0.071(7) 0.114(10) -0.039(7) -0.011(7) 0.056(7)
C68 0.052(5) 0.044(5) 0.058(6) -0.005(4) -0.003(4) 0.010(4)
F1 0.092(11) 0.102(10) 0.143(10) -0.034(7) 0.064(9) -0.028(7)
F2 0.119(10) 0.072(6) 0.119(11) -0.033(8) 0.054(9) -0.026(6)
F3 0.095(9) 0.155(11) 0.156(12) -0.016(9) -0.001(8) -0.016(8)
C1 0.100(7) 0.097(7) 0.102(7) -0.014(6) 0.041(6) 0.012(5)
F1' 0.092(11) 0.102(10) 0.143(10) -0.034(7) 0.064(9) -0.028(7)
F2' 0.119(10) 0.072(6) 0.119(11) -0.033(8) 0.054(9) -0.026(6)
F3' 0.095(9) 0.155(11) 0.156(12) -0.016(9) -0.001(8) -0.016(8)
C1' 0.100(7) 0.097(7) 0.102(7) -0.014(6) 0.041(6) 0.012(5)
F4 0.066(4) 0.080(4) 0.123(6) -0.035(4) -0.032(4) 0.025(3)
F5 0.127(6) 0.110(6) 0.066(4) -0.028(4) 0.026(4) -0.013(5)
F6 0.085(4) 0.038(3) 0.112(5) -0.007(3) -0.019(4) 0.000(3)
F7 0.148(7) 0.202(9) 0.114(6) 0.032(6) 0.024(5) 0.150(7)
F8 0.111(6) 0.090(5) 0.157(8) 0.088(5) -0.057(5) -0.027(4)
F9 0.099(5) 0.065(4) 0.076(4) 0.012(3) -0.034(4) 0.017(3)
F10 0.071(4) 0.218(9) 0.105(6) -0.054(6) -0.024(4) 0.081(5)
F11 0.084(5) 0.093(5) 0.265(11) 0.041(6) 0.009(6) 0.063(5)
F12 0.056(4) 0.165(8) 0.126(7) 0.013(6) 0.027(4) 0.034(4)
F13 0.094(5) 0.063(4) 0.093(5) -0.027(4) 0.021(4) -0.024(3)
F14 0.087(4) 0.078(4) 0.034(3) -0.011(3) 0.007(3) 0.034(3)
F15 0.104(5) 0.092(5) 0.074(4) -0.035(4) -0.037(4) 0.062(4)
F16 0.119(6) 0.065(4) 0.093(5) -0.013(3) 0.069(4) -0.006(4)
F17 0.098(5) 0.111(5) 0.087(5) 0.011(4) 0.043(4) 0.069(4)
F18 0.090(4) 0.081(4) 0.046(3) -0.018(3) 0.017(3) 0.011(3)

loop_
_atom_type_symbol
_atom_type_description
_atom_type_scat_dispersion_real
_atom_type_scat_dispersion_imag
_atom_type_scat_source
C C 0.0033 0.0016 'International Tables Vol C Tables 4.2.6.8 and 6.1.1.4'
H H 0.0000 0.0000 'International Tables Vol C Tables 4.2.6.8 and 6.1.1.4'
O O 0.0106 0.0060 'International Tables Vol C Tables 4.2.6.8 and 6.1.1.4'
F F 0.0171 0.0103 'International Tables Vol C Tables 4.2.6.8 and 6.1.1.4'
Dy Dy -0.1892 4.4098 'International Tables Vol C Tables 4.2.6.8 and 6.1.1.4'

loop_
_geom_angle_atom_site_label_1
_geom_angle_atom_site_label_2
_geom_angle_atom_site_label_3
_geom_angle
C2 O1 Dy2 132.2(5)
C4 O2 Dy2 134.7(5)
C17 O3 Dy1 139.4(5)
C19 O4 Dy1 134.9(5)
C21 O5 Dy2 128.5(5)
C23 O6 Dy2 132.7(5)
C36 O7 Dy1 132.6(5)
C38 O8 Dy1 129.0(5)
C41 O9 Dy2 133.0(4)
C43 O10 Dy2 137.1(5)
C56 O11 Dy1 137.5(5)
C58 O12 Dy1 134.7(5)
C60 O13 C61 114.2(7)
C60 O13 Dy2 123.9(5)
C61 O13 Dy2 109.3(6)
C62 O14 C63 109.6(8)
C62 O14 Dy2 118.2(6)
C63 O14 Dy2 118.8(6)
C64 O15 C65 111.3(9)
C64 O15 Dy1 121.3(7)
C65 O15 Dy1 116.0(7)
C66 O16 C67 108.8(10)
C66 O16 Dy1 115.1(7)
C67 O16 Dy1 121.9(6)
O12 Dy1 O7 145.47(18)
O12 Dy1 O8 89.3(2)
O7 Dy1 O8 73.36(18)
O12 Dy1 O11 72.70(18)
O7 Dy1 O11 74.40(19)
O8 Dy1 O11 77.2(2)
O12 Dy1 O4 82.7(2)
O7 Dy1 O4 126.81(19)
O8 Dy1 O4 149.03(18)
O11 Dy1 O4 127.6(2)
O12 Dy1 O3 102.5(2)
O7 Dy1 O3 75.68(19)
O8 Dy1 O3 139.95(18)
O11 Dy1 O3 70.5(2)
O4 Dy1 O3 70.99(18)
O12 Dy1 O15 140.4(2)
O7 Dy1 O15 72.3(2)
O8 Dy1 O15 95.6(2)
O11 Dy1 O15 146.6(2)
O4 Dy1 O15 73.1(2)
O3 Dy1 O15 98.6(2)
O12 Dy1 O16 78.5(2)
O7 Dy1 O16 120.8(2)
O8 Dy1 O16 70.5(2)
O11 Dy1 O16 136.4(2)
O4 Dy1 O16 78.6(2)
O3 Dy1 O16 149.1(2)
O15 Dy1 O16 66.5(3)
O6 Dy2 O1 148.40(19)
O6 Dy2 O9 115.31(19)
O1 Dy2 O9 80.1(2)
O6 Dy2 O2 77.84(19)
O1 Dy2 O2 73.2(2)
O9 Dy2 O2 138.01(19)
O6 Dy2 O10 75.91(19)
O1 Dy2 O10 83.5(2)
O9 Dy2 O10 72.91(17)
O2 Dy2 O10 72.42(19)
O6 Dy2 O5 73.45(18)
O1 Dy2 O5 110.0(2)
O9 Dy2 O5 146.01(18)
O2 Dy2 O5 74.88(19)
O10 Dy2 O5 138.91(18)
O6 Dy2 O14 133.5(2)
O1 Dy2 O14 74.1(2)
O9 Dy2 O14 80.45(19)
O2 Dy2 O14 120.7(2)
O10 Dy2 O14 147.7(2)
O5 Dy2 O14 71.99(19)
O6 Dy2 O13 75.31(19)
O1 Dy2 O13 136.28(19)
O9 Dy2 O13 75.60(19)
O2 Dy2 O13 144.43(19)
O10 Dy2 O13 121.8(2)
O5 Dy2 O13 75.4(2)
O14 Dy2 O13 66.5(2)
O1 C2 C3 127.5(8)
O1 C2 C1 115.6(11)
C3 C2 C1 116.7(11)
O1 C2 C1' 110.7(11)
C3 C2 C1' 121.8(12)
C2 C3 C4 123.1(8)
C2 C3 H3 114.5
C4 C3 H3 122.4
O2 C4 C3 123.2(7)
O2 C4 C5 116.9(7)
C3 C4 C5 119.9(7)
C6 C5 C10 120.2(7)
C6 C5 C4 121.6(7)
C10 C5 C4 118.2(7)
C5 C6 C7 119.3(8)
C5 C6 H6 120.3
C7 C6 H6 120.3
C8 C7 C6 119.9(8)
C8 C7 H7 120.1
C6 C7 H7 120.0
C7 C8 C9 122.8(8)
C7 C8 H8 118.6
C9 C8 H8 118.6
C8 C9 C10 117.5(7)
C8 C9 C11 120.8(7)
C10 C9 C11 121.5(7)
C5 C10 C9 120.3(7)
C5 C10 H10 119.9
C9 C10 H10 119.9
C16 C11 C12 117.3(7)
C16 C11 C9 123.4(7)
C12 C11 C9 119.1(7)
C13 C12 C11 120.7(8)
C13 C12 H12 119.7
C11 C12 H12 119.7
C12 C13 C14 121.3(9)
C12 C13 H13 119.4
C14 C13 H13 119.4
C15 C14 C13 119.1(8)
C15 C14 H14 120.5
C13 C14 H14 120.5
C16 C15 C14 119.0(7)
C16 C15 C17 119.7(7)
C14 C15 C17 121.3(7)
C15 C16 C11 122.6(7)
C15 C16 H16 118.7
C11 C16 H16 118.7
O3 C17 C18 123.6(7)
O3 C17 C15 116.8(7)
C18 C17 C15 119.6(7)
C19 C18 C17 120.3(7)
C19 C18 H18 119.8
C17 C18 H18 119.8
O4 C19 C18 129.7(7)
O4 C19 C68 112.4(6)
C18 C19 C68 117.8(7)
F8 C20 F7 107.6(9)
F8 C20 F9 107.5(9)
F7 C20 F9 105.5(9)
F8 C20 C21 112.2(8)
F7 C20 C21 109.3(8)
F9 C20 C21 114.3(7)
O5 C21 C22 129.7(7)
O5 C21 C20 111.6(7)
C22 C21 C20 118.7(7)
C21 C22 C23 122.2(7)
C21 C22 H22 118.9
C23 C22 H22 118.9
O6 C23 C22 123.5(7)
O6 C23 C24 116.5(7)
C22 C23 C24 119.9(7)
C25 C24 C29 118.7(7)
C25 C24 C23 124.1(7)
C29 C24 C23 117.2(6)
C24 C25 C26 120.3(7)
C24 C25 H25 119.8
C26 C25 H25 119.8
C27 C26 C25 120.4(8)
C27 C26 H26 119.8
C25 C26 H26 119.8
C26 C27 C28 120.9(7)
C26 C27 H27 119.5
C28 C27 H27 119.5
C29 C28 C27 118.1(7)
C29 C28 C30 120.9(6)
C27 C28 C30 121.0(7)
C28 C29 C24 121.5(7)
C28 C29 H29 119.2
C24 C29 H29 119.2
C31 C30 C35 118.8(7)
C31 C30 C28 120.2(6)
C35 C30 C28 121.0(7)
C30 C31 C32 121.2(7)
C30 C31 H31 119.4
C32 C31 H31 119.4
C33 C32 C31 120.0(7)
C33 C32 H32 120.0
C31 C32 H32 120.0
C32 C33 C34 119.8(7)
C32 C33 H33 120.1
C34 C33 H33 120.1
C33 C34 C35 119.9(6)
C33 C34 C36 123.1(7)
C35 C34 C36 116.9(6)
C34 C35 C30 120.2(7)
C34 C35 H35 119.9
C30 C35 H35 119.9
O7 C36 C37 122.9(7)
O7 C36 C34 116.6(6)
C37 C36 C34 120.4(7)
C38 C37 C36 122.1(7)
C38 C37 H37 119.0
C36 C37 H37 119.0
O8 C38 C37 129.6(7)
O8 C38 C39 112.4(7)
C37 C38 C39 117.9(8)
F11 C39 F10 109.5(10)
F11 C39 F12 104.2(9)
F10 C39 F12 103.4(10)
F11 C39 C38 111.9(9)
F10 C39 C38 115.1(8)
F12 C39 C38 111.9(9)
F13 C40 F15 109.2(8)
F13 C40 F14 105.8(7)
F15 C40 F14 105.9(8)
F13 C40 C41 111.2(8)
F15 C40 C41 111.8(7)
F14 C40 C41 112.6(7)
O9 C41 C42 126.8(7)
O9 C41 C40 112.5(6)
C42 C41 C40 120.7(7)
C41 C42 C43 124.5(8)
C41 C42 H42 117.7
C43 C42 H42 117.7
O10 C43 C42 123.1(7)
O10 C43 C44 116.7(7)
C42 C43 C44 120.2(7)
C45 C44 C49 118.6(7)
C45 C44 C43 122.1(7)
C49 C44 C43 119.2(7)
C46 C45 C44 120.8(8)
C46 C45 H45 119.6
C44 C45 H45 119.6
C45 C46 C47 119.4(8)
C45 C46 H46 120.3
C47 C46 H46 120.3
C48 C47 C46 121.6(7)
C48 C47 H47 119.2
C46 C47 H47 119.2
C47 C48 C49 117.4(7)
C47 C48 C50 121.1(7)
C49 C48 C50 121.3(7)
C44 C49 C48 122.1(7)
C44 C49 H49 119.0
C48 C49 H49 119.0
C51 C50 C55 117.3(8)
C51 C50 C48 121.6(7)
C55 C50 C48 121.0(7)
C52 C51 C50 122.5(7)
C52 C51 H51 118.8
C50 C51 H51 118.8
C51 C52 C53 120.0(8)
C51 C52 H52 120.0
C53 C52 H52 120.0
C54 C53 C52 119.5(8)
C54 C53 H53 120.3
C52 C53 H53 120.3
C53 C54 C55 119.5(7)
C53 C54 C56 122.1(7)
C55 C54 C56 118.4(7)
C54 C55 C50 121.2(8)
C54 C55 H55 119.4
C50 C55 H55 119.4
O11 C56 C57 122.1(7)
O11 C56 C54 117.2(7)
C57 C56 C54 120.7(7)
C58 C57 C56 123.1(8)
C58 C57 H57 118.4
C56 C57 H57 118.4
O12 C58 C57 127.9(7)
O12 C58 C59 113.2(6)
C57 C58 C59 118.9(7)
F17 C59 F18 106.3(7)
F17 C59 F16 106.4(8)
F18 C59 F16 107.5(8)
F17 C59 C58 109.6(8)
F18 C59 C58 112.7(7)
F16 C59 C58 113.8(7)
O13 C60 H60A 109.5
O13 C60 H60B 109.5
H60A C60 H60B 109.5
O13 C60 H60C 109.5
H60A C60 H60C 109.5
H60B C60 H60C 109.5
O13 C61 C62 108.9(8)
O13 C61 H61A 109.9
C62 C61 H61A 109.9
O13 C61 H61B 109.9
C62 C61 H61B 109.9
H61A C61 H61B 108.3
O14 C62 C61 107.7(8)
O14 C62 H62A 110.2
C61 C62 H62A 110.2
O14 C62 H62B 110.2
C61 C62 H62B 110.2
H62A C62 H62B 108.5
O14 C63 H63A 109.5
O14 C63 H63B 109.5
H63A C63 H63B 109.5
O14 C63 H63C 109.5
H63A C63 H63C 109.5
H63B C63 H63C 109.5
O15 C64 H64A 109.5
O15 C64 H64B 109.5
H64A C64 H64B 109.5
O15 C64 H64C 109.5
H64A C64 H64C 109.5
H64B C64 H64C 109.5
O15 C65 C66 106.5(10)
O15 C65 H65A 110.4
C66 C65 H65A 110.4
O15 C65 H65B 110.4
C66 C65 H65B 110.4
H65A C65 H65B 108.6
O16 C66 C65 107.5(10)
O16 C66 H66A 110.2
C65 C66 H66A 110.2
O16 C66 H66B 110.2
C65 C66 H66B 110.2
H66A C66 H66B 108.5
O16 C67 H67A 109.5
O16 C67 H67B 109.5
H67A C67 H67B 109.5
O16 C67 H67C 109.5
H67A C67 H67C 109.5
H67B C67 H67C 109.5
F6 C68 F4 107.4(8)
F6 C68 F5 106.0(8)
F4 C68 F5 106.1(9)
F6 C68 C19 113.8(8)
F4 C68 C19 114.5(7)
F5 C68 C19 108.5(8)
F2 C1 F3 104.0(15)
F2 C1 F1 105.8(15)
F3 C1 F1 106.2(16)
F2 C1 C2 115.2(17)
F3 C1 C2 114.2(18)
F1 C1 C2 110.6(19)
F2' C1' F3' 108.7(16)
F2' C1' F1' 107.9(15)
F3' C1' F1' 105.8(15)
F2' C1' C2 108.9(16)
F3' C1' C2 109.5(17)
F1' C1' C2 115.7(19)

loop_
_geom_bond_atom_site_label_1
_geom_bond_atom_site_label_2
_geom_bond_distance
O1 C2 1.276(11)
O1 Dy2 2.297(6)
O2 C4 1.261(9)
O2 Dy2 2.328(5)
O3 C17 1.253(9)
O3 Dy1 2.351(5)
O4 C19 1.257(8)
O4 Dy1 2.348(5)
O5 C21 1.259(9)
O5 Dy2 2.338(5)
O6 C23 1.256(9)
O6 Dy2 2.293(5)
O7 C36 1.254(8)
O7 Dy1 2.290(5)
O8 C38 1.253(10)
O8 Dy1 2.326(5)
O9 C41 1.302(9)
O9 Dy2 2.311(5)
O10 C43 1.257(9)
O10 Dy2 2.336(5)
O11 C56 1.229(9)
O11 Dy1 2.348(5)
O12 C58 1.266(9)
O12 Dy1 2.289(6)
O13 C60 1.426(11)
O13 C61 1.447(10)
O13 Dy2 2.576(6)
O14 C62 1.423(12)
O14 C63 1.430(11)
O14 Dy2 2.489(5)
O15 C64 1.408(14)
O15 C65 1.466(13)
O15 Dy1 2.474(7)
O16 C66 1.420(15)
O16 C67 1.445(12)
O16 Dy1 2.484(6)
C2 C3 1.380(12)
C2 C1 1.498(17)
C2 C1' 1.499(18)
C3 C4 1.409(12)
C3 H3 0.9300
C4 C5 1.511(10)
C5 C6 1.373(11)
C5 C10 1.381(10)
C6 C7 1.394(11)
C6 H6 0.9300
C7 C8 1.349(12)
C7 H7 0.9300
C8 C9 1.366(11)
C8 H8 0.9300
C9 C10 1.412(10)
C9 C11 1.482(11)
C10 H10 0.9300
C11 C16 1.389(10)
C11 C12 1.399(11)
C12 C13 1.368(12)
C12 H12 0.9300
C13 C14 1.393(12)
C13 H13 0.9300
C14 C15 1.388(11)
C14 H14 0.9300
C15 C16 1.386(11)
C15 C17 1.506(10)
C16 H16 0.9300
C17 C18 1.421(10)
C18 C19 1.368(10)
C18 H18 0.9300
C19 C68 1.548(11)
C20 F8 1.277(11)
C20 F7 1.288(12)
C20 F9 1.302(10)
C20 C21 1.553(11)
C21 C22 1.365(10)
C22 C23 1.412(10)
C22 H22 0.9300
C23 C24 1.491(9)
C24 C25 1.382(10)
C24 C29 1.404(9)
C25 C26 1.393(11)
C25 H25 0.9300
C26 C27 1.373(11)
C26 H26 0.9300
C27 C28 1.399(11)
C27 H27 0.9300
C28 C29 1.392(9)
C28 C30 1.484(10)
C29 H29 0.9300
C30 C31 1.371(10)
C30 C35 1.399(9)
C31 C32 1.390(11)
C31 H31 0.9300
C32 C33 1.382(10)
C32 H32 0.9300
C33 C34 1.382(10)
C33 H33 0.9300
C34 C35 1.397(10)
C34 C36 1.490(9)
C35 H35 0.9300
C36 C37 1.415(10)
C37 C38 1.368(11)
C37 H37 0.9300
C38 C39 1.530(11)
C39 F11 1.281(12)
C39 F10 1.312(12)
C39 F12 1.317(13)
C40 F13 1.304(11)
C40 F15 1.324(10)
C40 F14 1.330(10)
C40 C41 1.513(10)
C41 C42 1.352(10)
C42 C43 1.399(11)
C42 H42 0.9300
C43 C44 1.505(10)
C44 C45 1.382(11)
C44 C49 1.386(11)
C45 C46 1.376(11)
C45 H45 0.9300
C46 C47 1.389(12)
C46 H46 0.9300
C47 C48 1.381(11)
C47 H47 0.9300
C48 C49 1.396(9)
C48 C50 1.491(11)
C49 H49 0.9300
C50 C51 1.383(12)
C50 C55 1.403(10)
C51 C52 1.366(12)
C51 H51 0.9300
C52 C53 1.399(10)
C52 H52 0.9300
C53 C54 1.386(11)
C53 H53 0.9300
C54 C55 1.398(11)
C54 C56 1.499(9)
C55 H55 0.9300
C56 C57 1.416(11)
C57 C58 1.372(10)
C57 H57 0.9300
C58 C59 1.530(11)
C59 F17 1.315(10)
C59 F18 1.316(10)
C59 F16 1.329(10)
C60 H60A 0.9600
C60 H60B 0.9600
C60 H60C 0.9600
C61 C62 1.523(14)
C61 H61A 0.9700
C61 H61B 0.9700
C62 H62A 0.9700
C62 H62B 0.9700
C63 H63A 0.9600
C63 H63B 0.9600
C63 H63C 0.9600
C64 H64A 0.9600
C64 H64B 0.9600
C64 H64C 0.9600
C65 C66 1.519(19)
C65 H65A 0.9700
C65 H65B 0.9700
C66 H66A 0.9700
C66 H66B 0.9700
C67 H67A 0.9600
C67 H67B 0.9600
C67 H67C 0.9600
C68 F6 1.301(10)
C68 F4 1.309(10)
C68 F5 1.335(12)
F1 C1 1.361(18)
F2 C1 1.321(17)
F3 C1 1.353(18)
F1' C1' 1.362(17)
F2' C1' 1.338(18)
F3' C1' 1.354(18)
